data_7104554
loop_
_publ_author_name
'Ni, Jun'
'Zhang, Li-Yi'
'Wen, Hui-Min'
'Chen, Zhong-Ning'

_publ_section_title
;
 Luminescence vapochromic properties of a platinum(II) complex with
 5,5'-bis(trimethylsilylethynyl)-2,2'-bipyridine.
;
_journal_issue 25
_journal_name_full 'Chemical communications (Cambridge, England)'
_journal_page_first 3801
_journal_page_last 3803
_journal_paper_doi 10.1039/b901248f
_journal_volume 34
_journal_year 2009
_chemical_formula_sum 'C94 H90 N12 Pt2 Si4'
_chemical_formula_weight 1890.32
_chemical_name_systematic
;
?
;
_space_group_IT_number 2
_symmetry_cell_setting triclinic
_symmetry_space_group_name_Hall '-P 1'
_symmetry_space_group_name_H-M 'P -1'
_atom_sites_solution_hydrogens geom
_atom_sites_solution_primary direct
_atom_sites_solution_secondary difmap
_audit_creation_method SHELXL-97
_cell_angle_alpha 90.500(10)
_cell_angle_beta 100.190(10)
_cell_angle_gamma 110.160(10)
_cell_formula_units_Z 2
_cell_length_a 15.104(4)
_cell_length_b 15.307(4)
_cell_length_c 20.785(6)
_cell_measurement_reflns_used 9869
_cell_measurement_temperature 293(2)
_cell_measurement_theta_max 27.4835
_cell_measurement_theta_min 3.0839
_cell_volume 4427(2)
_computing_cell_refinement 'CrystalClear (Rigaku/MSC Inc., 2005)'
_computing_data_collection 'CrystalClear (Rigaku/MSC Inc., 2005)'
_computing_data_reduction 'CrystalClear (Rigaku/MSC Inc., 2005)'
_computing_molecular_graphics 'Bruker SHELXTL'
_computing_publication_material 'Bruker SHELXTL'
_computing_structure_refinement 'SHELXL-97 (Sheldrick, 1997)'
_computing_structure_solution 'SHELXS-97 (Sheldrick, 1990)'
_diffrn_ambient_temperature 293(2)
_diffrn_measured_fraction_theta_full 0.953
_diffrn_measured_fraction_theta_max 0.953
_diffrn_measurement_device_type Saturn70
_diffrn_measurement_method '\w scans'
_diffrn_radiation_monochromator graphite
_diffrn_radiation_source 'fine-focus sealed tube'
_diffrn_radiation_type MoK\a
_diffrn_radiation_wavelength 0.71073
_diffrn_reflns_av_R_equivalents 0.0363
_diffrn_reflns_av_sigmaI/netI 0.0510
_diffrn_reflns_limit_h_max 17
_diffrn_reflns_limit_h_min -17
_diffrn_reflns_limit_k_max 18
_diffrn_reflns_limit_k_min -18
_diffrn_reflns_limit_l_max 24
_diffrn_reflns_limit_l_min -24
_diffrn_reflns_number 27972
_diffrn_reflns_theta_full 25.00
_diffrn_reflns_theta_max 25.00
_diffrn_reflns_theta_min 2.24
_exptl_absorpt_coefficient_mu 3.262
_exptl_absorpt_correction_T_max 0.622
_exptl_absorpt_correction_T_min 0.559
_exptl_absorpt_correction_type multi-scan
_exptl_absorpt_process_details 'SADABS, Bruker(2000)'
_exptl_crystal_colour Red
_exptl_crystal_density_diffrn 1.418
_exptl_crystal_density_method 'not measured'
_exptl_crystal_description Block
_exptl_crystal_F_000 1900
_exptl_crystal_size_max 0.6000
_exptl_crystal_size_mid 0.1500
_exptl_crystal_size_min 0.1500
_refine_diff_density_max 1.499
_refine_diff_density_min -1.128
_refine_diff_density_rms 0.084
_refine_ls_extinction_method none
_refine_ls_goodness_of_fit_ref 1.104
_refine_ls_hydrogen_treatment constr
_refine_ls_matrix_type full
_refine_ls_number_parameters 1023
_refine_ls_number_reflns 14881
_refine_ls_number_restraints 41
_refine_ls_restrained_S_all 1.104
_refine_ls_R_factor_all 0.0519
_refine_ls_R_factor_gt 0.0405
_refine_ls_shift/su_max 0.007
_refine_ls_shift/su_mean 0.000
_refine_ls_structure_factor_coef Fsqd
_refine_ls_weighting_details 'calc w=1/[\s^2^(Fo^2^)+(0.0470P)^2^+0.9522P] where P=(Fo^2^+2Fc^2^)/3'
_refine_ls_weighting_scheme calc
_refine_ls_wR_factor_gt 0.1006
_refine_ls_wR_factor_ref 0.1106
_reflns_number_gt 12150
_reflns_number_total 14881
_reflns_threshold_expression >2sigma(I)
_cod_data_source_file b901248f.txt
_cod_data_source_block 1.Hexane
_cod_depositor_comments
;
The following automatic conversions were performed:
'_exptl_absorpt_correction_type' value 'Multi-scan' changed to
'multi-scan' according to
'/home/saulius/struct/CIF-dictionaries/cif_core.dic' dictionary named
'cif_core.dic' version 2.4.1 from 2010-06-29.

Automatic conversion script
Id: cif_fix_enum 1527 2010-12-29 10:47:43Z saulius 
;
_cod_original_sg_symbol_H-M P-1
_cod_database_code 7104554

loop_
_symmetry_equiv_pos_as_xyz
'x, y, z'
'-x, -y, -z'

loop_
_atom_site_label
_atom_site_type_symbol
_atom_site_fract_x
_atom_site_fract_y
_atom_site_fract_z
_atom_site_U_iso_or_equiv
_atom_site_adp_type
_atom_site_occupancy
_atom_site_symmetry_multiplicity
_atom_site_calc_flag
_atom_site_refinement_flags
_atom_site_disorder_assembly
_atom_site_disorder_group
C201 C 0.5220(8) 1.2671(8) -0.2785(6) 0.163(5) Uani 1 1 d . . .
H201 H 0.5588 1.2917 -0.3099 0.195 Uiso 1 1 calc R . .
C155 C 0.5577(8) 1.2941(7) -0.2127(6) 0.152(4) Uani 1 1 d . . .
H155 H 0.6198 1.3366 -0.1995 0.182 Uiso 1 1 calc R . .
N16 N 0.5015(6) 1.2581(6) -0.1656(4) 0.137(3) Uani 1 1 d . . .
C154 C 0.4333(8) 1.2046(9) -0.2959(4) 0.182(6) Uani 1 1 d . . .
H154 H 0.4091 1.1844 -0.3399 0.218 Uiso 1 1 calc R . .
C153 C 0.3782(6) 1.1704(7) -0.2517(4) 0.135(4) Uani 1 1 d . . .
H153 H 0.3160 1.1284 -0.2658 0.162 Uiso 1 1 calc R . .
C152 C 0.4104(5) 1.1951(6) -0.1882(4) 0.090(2) Uani 1 1 d . . .
C127 C 0.3532(5) 1.1548(5) -0.1378(3) 0.0757(17) Uani 1 1 d . . .
N20 N 0.2673(4) 1.0853(4) -0.1587(3) 0.0906(18) Uani 1 1 d . . .
C200 C 0.3850(4) 1.1818(4) -0.0747(3) 0.0726(17) Uani 1 1 d . . .
H200 H 0.4432 1.2306 -0.0613 0.087 Uiso 1 1 calc R . .
C128 C 0.2160(4) 1.0418(5) -0.1132(3) 0.0792(19) Uani 1 1 d . . .
H128 H 0.1572 0.9943 -0.1275 0.095 Uiso 1 1 calc R . .
C125 C 0.3344(5) 1.1397(5) -0.0304(3) 0.0790(18) Uani 1 1 d . . .
H125 H 0.3581 1.1609 0.0135 0.095 Uiso 1 1 calc R . .
C47 C 0.2475(4) 1.0654(4) -0.0467(3) 0.0634(15) Uani 1 1 d . . .
C46 C 0.1946(4) 1.0156(4) -0.0002(3) 0.0601(14) Uani 1 1 d . . .
C45 C 0.1465(5) 0.9713(4) 0.0368(3) 0.0672(16) Uani 1 1 d . . .
Pt1 Pt 0.055703(15) 0.891656(15) 0.086919(9) 0.05420(8) Uani 1 1 d . . .
C23 C 0.5639(4) 0.2904(4) 1.0743(3) 0.0693(16) Uani 1 1 d . . .
H23 H 0.5077 0.2406 1.0581 0.083 Uiso 1 1 calc R . .
C26 C 0.5119(5) 0.2825(5) 1.1795(3) 0.0760(17) Uani 1 1 d . . .
Pt2 Pt 0.932848(15) 0.585508(15) 0.943469(9) 0.05408(8) Uani 1 1 d . . .
Si2 Si -0.10963(15) 0.78540(14) 0.43552(8) 0.0796(5) Uani 1 1 d . . .
Si1 Si 1.25745(14) 0.83088(17) 0.65420(10) 0.0928(6) Uani 1 1 d . . .
N7 N -0.0534(3) 0.8071(3) 0.1298(2) 0.0553(11) Uani 1 1 d . . .
C19 C 0.8282(4) 0.5044(5) 0.9819(3) 0.0638(15) Uani 1 1 d . . .
N6 N -0.0542(3) 0.8388(3) 0.00569(19) 0.0546(11) Uani 1 1 d . . .
N1 N 1.0249(3) 0.6320(3) 1.0343(2) 0.0592(12) Uani 1 1 d . . .
N2 N 1.0556(3) 0.6778(3) 0.9157(2) 0.0572(11) Uani 1 1 d . . .
C36 C 0.1537(4) 0.9195(5) 0.1681(3) 0.0679(16) Uani 1 1 d D . .
C11 C 0.8095(4) 0.5387(4) 0.7998(3) 0.0629(15) Uani 1 1 d . . .
C10 C 0.8527(4) 0.5528(4) 0.8542(3) 0.0654(15) Uani 1 1 d . . .
C33 C -0.0525(4) 0.7998(4) 0.1937(2) 0.0620(15) Uani 1 1 d . . .
H33 H 0.0038 0.8334 0.2228 0.074 Uiso 1 1 calc R . .
C27 C -0.0468(4) 0.8602(4) -0.0562(2) 0.0542(14) Uani 1 1 d . . .
H27 H 0.0081 0.9072 -0.0636 0.065 Uiso 1 1 calc R . .
C7 C 1.0671(4) 0.6943(4) 0.8528(3) 0.0635(15) Uani 1 1 d . . .
H7 H 1.0177 0.6627 0.8181 0.076 Uiso 1 1 calc R . .
C15 C 0.6837(4) 0.5295(5) 0.6019(3) 0.0672(16) Uani 1 1 d . . .
C12 C 0.7630(4) 0.5321(4) 0.7324(3) 0.0617(15) Uani 1 1 d . . .
C21 C 0.7111(4) 0.4076(4) 1.0568(3) 0.0647(15) Uani 1 1 d . . .
C20 C 0.7738(4) 0.4585(4) 1.0141(3) 0.0668(15) Uani 1 1 d . . .
C1 C 1.0031(5) 0.6020(4) 1.0917(3) 0.0654(15) Uani 1 1 d . . .
H1 H 0.9423 0.5587 1.0921 0.078 Uiso 1 1 calc R . .
C25 C 0.7306(4) 0.4322(5) 1.1233(3) 0.0774(19) Uani 1 1 d . . .
H25 H 0.7883 0.4791 1.1414 0.093 Uiso 1 1 calc R . .
C34 C -0.1237(5) 0.7516(5) 0.2896(3) 0.0744(17) Uani 1 1 d . . .
N4 N 0.6966(4) 0.6031(4) 0.6424(3) 0.0902(17) Uani 1 1 d . . .
C37 C 0.2072(4) 0.9190(5) 0.2180(3) 0.0720(16) Uani 1 1 d D . .
C22 C 0.6267(5) 0.3332(5) 1.0334(4) 0.087(2) Uani 1 1 d . . .
H22 H 0.6121 0.3117 0.9895 0.104 Uiso 1 1 calc R . .
C38 C 0.2675(4) 0.9069(4) 0.2762(3) 0.0696(16) Uani 1 1 d . . .
C14 C 0.7055(4) 0.4530(4) 0.6237(3) 0.0687(15) Uani 1 1 d . . .
H14 H 0.6945 0.4020 0.5949 0.082 Uiso 1 1 calc R . .
C43 C 0.4500(4) 0.8633(5) 0.4417(3) 0.0690(16) Uani 1 1 d . . .
N8 N 0.2945(5) 0.8202(5) 0.3684(3) 0.104(2) Uani 1 1 d . . .
C35 C -0.1179(5) 0.7611(5) 0.3472(3) 0.0765(18) Uani 1 1 d . . .
C16 C 0.7356(5) 0.6026(5) 0.7061(3) 0.0838(19) Uani 1 1 d . . .
H16 H 0.7444 0.6539 0.7341 0.101 Uiso 1 1 calc R . .
C32 C -0.1293(5) 0.7457(4) 0.2191(3) 0.0658(16) Uani 1 1 d . . .
C2 C 1.1116(4) 0.6951(4) 1.0316(3) 0.0605(14) Uani 1 1 d . . .
C28 C -0.1340(4) 0.7732(4) 0.0168(2) 0.0548(13) Uani 1 1 d . . .
C29 C -0.1358(4) 0.7567(4) 0.0873(2) 0.0542(13) Uani 1 1 d . . .
C3 C 1.1277(4) 0.7219(4) 0.9665(3) 0.0616(14) Uani 1 1 d . . .
C17 C 0.6468(4) 0.5351(5) 0.5319(3) 0.0801(19) Uani 1 1 d . . .
C41 C 0.4191(4) 0.9520(4) 0.3487(3) 0.0725(17) Uani 1 1 d . . .
H41 H 0.4820 0.9933 0.3611 0.087 Uiso 1 1 calc R . .
C13 C 0.7443(4) 0.4540(4) 0.6895(3) 0.0705(16) Uani 1 1 d . . .
H13 H 0.7579 0.4025 0.7053 0.085 Uiso 1 1 calc R . .
C31 C -0.2124(5) 0.6929(5) 0.1758(3) 0.0783(19) Uani 1 1 d . . .
H31 H -0.2660 0.6545 0.1910 0.094 Uiso 1 1 calc R . .
N5 N 0.6501(4) 0.4711(5) 0.4892(3) 0.106(2) Uani 1 1 d . . .
N9 N 0.5418(5) 0.9272(5) 0.4581(3) 0.115(2) Uani 1 1 d . . .
N3 N 0.6690(4) 0.3908(4) 1.1629(3) 0.0959(18) Uani 1 1 d . . .
C30 C -0.2130(4) 0.6992(4) 0.1096(3) 0.0702(16) Uani 1 1 d . . .
H30 H -0.2674 0.6633 0.0796 0.084 Uiso 1 1 calc R . .
C24 C 0.5853(4) 0.3216(4) 1.1369(3) 0.0706(16) Uani 1 1 d . . .
C42 C 0.3861(4) 0.8797(4) 0.3842(3) 0.0692(16) Uani 1 1 d . . .
C6 C 1.1527(5) 0.7586(5) 0.8402(3) 0.0723(17) Uani 1 1 d . . .
C40 C 0.3626(5) 0.9655(5) 0.2956(3) 0.0845(19) Uani 1 1 d . . .
H40 H 0.3875 1.0154 0.2709 0.101 Uiso 1 1 calc R . .
C44 C 0.4182(5) 0.7916(5) 0.4755(3) 0.093(2) Uani 1 1 d . . .
H44 H 0.3553 0.7501 0.4637 0.112 Uiso 1 1 calc R . .
C18 C 0.6113(5) 0.6028(6) 0.5125(3) 0.096(2) Uani 1 1 d . . .
H18 H 0.6101 0.6467 0.5432 0.116 Uiso 1 1 calc R . .
C39 C 0.2357(5) 0.8358(5) 0.3149(3) 0.090(2) Uani 1 1 d . . .
H39 H 0.1718 0.7963 0.3046 0.108 Uiso 1 1 calc R . .
C8 C 1.1700(5) 0.7743(5) 0.7745(3) 0.0795(18) Uani 1 1 d . . .
C4 C 1.2107(5) 0.7870(5) 0.9555(3) 0.0796(18) Uani 1 1 d . . .
H4 H 1.2585 0.8193 0.9908 0.096 Uiso 1 1 calc R . .
C9 C 1.1960(5) 0.7940(5) 0.7240(3) 0.090(2) Uani 1 1 d . . .
C5 C 1.2241(5) 0.8052(5) 0.8928(3) 0.0836(19) Uani 1 1 d . . .
H5 H 1.2813 0.8489 0.8857 0.100 Uiso 1 1 calc R . .
Si5 Si -0.06633(13) 0.89713(14) -0.30825(7) 0.0708(5) Uani 1 1 d . . .
C117 C -0.1183(4) 0.8146(4) -0.1092(2) 0.0582(15) Uani 1 1 d . . .
C118 C -0.1997(4) 0.7448(4) -0.0971(2) 0.0637(15) Uani 1 1 d . . .
H118 H -0.2484 0.7120 -0.1317 0.076 Uiso 1 1 calc R . .
C119 C -0.2082(4) 0.7243(4) -0.0334(2) 0.0611(14) Uani 1 1 d . . .
H119 H -0.2629 0.6784 -0.0246 0.073 Uiso 1 1 calc R . .
C106 C 1.1573(5) 0.6977(5) 1.1485(3) 0.0752(18) Uani 1 1 d . . .
H106 H 1.2024 0.7209 1.1870 0.090 Uiso 1 1 calc R . .
C105 C 1.0674(5) 0.6329(4) 1.1503(3) 0.0659(15) Uani 1 1 d . . .
C116 C -0.1055(4) 0.8392(4) -0.1745(2) 0.0645(15) Uani 1 1 d . . .
N10 N 0.4350(5) 0.2050(5) 1.1532(4) 0.108(2) Uani 1 1 d . . .
C114 C 0.5213(5) 0.3262(5) 1.2386(3) 0.089(2) Uani 1 1 d . . .
H114 H 0.5749 0.3789 1.2546 0.106 Uiso 1 1 calc R . .
C107 C 1.1791(5) 0.7274(5) 1.0889(3) 0.0746(17) Uani 1 1 d . . .
H107 H 1.2398 0.7697 1.0873 0.090 Uiso 1 1 calc R . .
C115 C -0.0918(5) 0.8607(5) -0.2271(3) 0.0766(18) Uani 1 1 d . . .
C103 C 1.0393(5) 0.6001(5) 1.2112(3) 0.0727(17) Uani 1 1 d . . .
C120 C -0.1329(5) 0.6760(5) 0.4757(3) 0.090(2) Uani 1 1 d . . .
H12A H -0.1937 0.6316 0.4543 0.135 Uiso 1 1 calc R . .
H12B H -0.1345 0.6873 0.5209 0.135 Uiso 1 1 calc R . .
H12C H -0.0829 0.6517 0.4729 0.135 Uiso 1 1 calc R . .
C104 C 1.0174(5) 0.5721(5) 1.2604(3) 0.0782(18) Uani 1 1 d . . .
C108 C 0.6189(7) 0.4790(7) 0.4243(4) 0.134(4) Uani 1 1 d . . .
H108 H 0.6233 0.4364 0.3939 0.161 Uiso 1 1 calc R . .
C133 C 0.8575(5) 0.5022(5) 1.3346(4) 0.106(2) Uani 1 1 d . . .
H13A H 0.8410 0.5554 1.3210 0.159 Uiso 1 1 calc R . .
H13B H 0.8415 0.4872 1.3768 0.159 Uiso 1 1 calc R . .
H13C H 0.8223 0.4499 1.3033 0.159 Uiso 1 1 calc R . .
C112 C 0.3727(6) 0.2150(7) 1.2507(5) 0.120(3) Uani 1 1 d . . .
H112 H 0.3247 0.1925 1.2752 0.144 Uiso 1 1 calc R . .
C122 C 0.6011(5) 0.9110(7) 0.5114(4) 0.109(3) Uani 1 1 d . . .
H122 H 0.6646 0.9514 0.5227 0.131 Uiso 1 1 calc R . .
C113 C 0.4520(6) 0.2922(7) 1.2735(4) 0.112(3) Uani 1 1 d . . .
H113 H 0.4579 0.3217 1.3141 0.134 Uiso 1 1 calc R . .
C111 C 0.3654(5) 0.1727(6) 1.1926(5) 0.106(3) Uani 1 1 d . . .
H111 H 0.3119 0.1196 1.1776 0.128 Uiso 1 1 calc R . .
C110 C 0.5765(6) 0.6060(7) 0.4457(4) 0.125(4) Uani 1 1 d . . .
H110 H 0.5495 0.6505 0.4320 0.151 Uiso 1 1 calc R . .
C109 C 0.5823(7) 0.5441(9) 0.4011(4) 0.149(5) Uani 1 1 d . . .
H109 H 0.5619 0.5463 0.3564 0.179 Uiso 1 1 calc R . .
C130 C -0.1601(7) 0.9385(8) -0.3496(4) 0.172(5) Uani 1 1 d . . .
H13D H -0.2175 0.8860 -0.3656 0.258 Uiso 1 1 calc R . .
H13E H -0.1388 0.9732 -0.3856 0.258 Uiso 1 1 calc R . .
H13F H -0.1731 0.9780 -0.3192 0.258 Uiso 1 1 calc R . .
C123 C 0.5696(7) 0.8385(7) 0.5474(4) 0.122(3) Uani 1 1 d . . .
H123 H 0.6096 0.8299 0.5843 0.146 Uiso 1 1 calc R . .
C132 C 1.0184(5) 0.4221(5) 1.3531(4) 0.115(3) Uani 1 1 d . . .
H13G H 0.9762 0.3728 1.3214 0.173 Uiso 1 1 calc R . .
H13H H 1.0111 0.4034 1.3964 0.173 Uiso 1 1 calc R . .
H13I H 1.0837 0.4348 1.3485 0.173 Uiso 1 1 calc R . .
C129 C -0.0616(7) 0.7980(6) -0.3544(4) 0.135(3) Uani 1 1 d . . .
H12D H -0.1250 0.7523 -0.3665 0.203 Uiso 1 1 calc R . .
H12E H -0.0204 0.7710 -0.3279 0.203 Uiso 1 1 calc R . .
H12F H -0.0367 0.8185 -0.3933 0.203 Uiso 1 1 calc R . .
C121 C -0.2000(7) 0.8369(7) 0.4444(4) 0.143(4) Uani 1 1 d . . .
H12G H -0.1848 0.8958 0.4252 0.215 Uiso 1 1 calc R . .
H12H H -0.2004 0.8461 0.4901 0.215 Uiso 1 1 calc R . .
H12I H -0.2622 0.7957 0.4225 0.215 Uiso 1 1 calc R . .
C124 C 0.4788(8) 0.7781(7) 0.5289(5) 0.140(4) Uani 1 1 d . . .
H124 H 0.4568 0.7265 0.5527 0.168 Uiso 1 1 calc R . .
C101 C 1.2492(8) 0.9410(7) 0.6308(5) 0.177(5) Uani 1 1 d . . .
H10A H 1.2822 0.9877 0.6664 0.266 Uiso 1 1 calc R . .
H10B H 1.1829 0.9354 0.6204 0.266 Uiso 1 1 calc R . .
H10C H 1.2780 0.9587 0.5931 0.266 Uiso 1 1 calc R . .
C102 C 1.3793(7) 0.8376(11) 0.6811(6) 0.252(8) Uani 1 1 d . . .
H10D H 1.4055 0.8279 0.6440 0.378 Uiso 1 1 calc R . .
H10E H 1.3809 0.7905 0.7110 0.378 Uiso 1 1 calc R . .
H10F H 1.4167 0.8981 0.7029 0.378 Uiso 1 1 calc R . .
C100 C 1.1984(9) 0.7462(8) 0.5820(5) 0.211(6) Uani 1 1 d . . .
H10G H 1.2314 0.7666 0.5464 0.317 Uiso 1 1 calc R . .
H10H H 1.1327 0.7422 0.5693 0.317 Uiso 1 1 calc R . .
H10I H 1.2004 0.6860 0.5929 0.317 Uiso 1 1 calc R . .
C151 C 0.0134(6) 0.8699(6) 0.4664(4) 0.138(4) Uani 1 1 d . . .
H15A H 0.0587 0.8383 0.4693 0.208 Uiso 1 1 calc R . .
H15B H 0.0164 0.8967 0.5091 0.208 Uiso 1 1 calc R . .
H15C H 0.0286 0.9185 0.4369 0.208 Uiso 1 1 calc R . .
C150 C 0.0524(6) 0.9889(6) -0.2942(4) 0.131(3) Uani 1 1 d . . .
H15D H 0.0650 1.0150 -0.3349 0.196 Uiso 1 1 calc R . .
H15E H 0.1004 0.9629 -0.2769 0.196 Uiso 1 1 calc R . .
H15F H 0.0541 1.0369 -0.2635 0.196 Uiso 1 1 calc R . .
Si4 Si 0.98750(14) 0.52958(14) 1.33970(9) 0.0769(5) Uani 1 1 d . . .
C131 C 1.0616(5) 0.6247(6) 1.4035(4) 0.118(3) Uani 1 1 d . . .
H13J H 1.1284 0.6340 1.4061 0.178 Uiso 1 1 calc R . .
H13K H 1.0442 0.6080 1.4452 0.178 Uiso 1 1 calc R . .
H13L H 1.0506 0.6813 1.3924 0.178 Uiso 1 1 calc R . .
C300 C 0.5347(10) 0.5248(11) 0.9805(7) 0.201(7) Uani 1 1 d D . .
H30C H 0.5971 0.5212 0.9984 0.241 Uiso 1 1 calc R . .
H30D H 0.5409 0.5900 0.9809 0.241 Uiso 1 1 calc R . .
C301 C 0.4997(12) 0.4797(10) 0.9098(8) 0.243(10) Uani 1 1 d D . .
H30A H 0.4384 0.4864 0.8930 0.291 Uiso 1 1 calc R . .
H30B H 0.4879 0.4134 0.9116 0.291 Uiso 1 1 calc R . .
C302 C 0.5652(10) 0.5165(11) 0.8596(10) 0.275(10) Uani 1 1 d D . .
H30E H 0.6175 0.4935 0.8674 0.412 Uiso 1 1 calc R . .
H30F H 0.5900 0.5834 0.8639 0.412 Uiso 1 1 calc R . .
H30G H 0.5288 0.4953 0.8160 0.412 Uiso 1 1 calc R . .
C304 C 0.4851(12) -0.0125(13) 0.9633(2) 0.338(13) Uani 1 1 d DU . .
H30H H 0.4223 -0.0083 0.9481 0.406 Uiso 1 1 calc R . .
H30I H 0.4804 -0.0763 0.9541 0.406 Uiso 1 1 calc R . .
C305 C 0.5577(14) 0.0530(15) 0.9264(6) 0.356(14) Uani 1 1 d DU . .
H30J H 0.5596 0.1164 0.9337 0.428 Uiso 1 1 calc R . .
H30K H 0.6212 0.0517 0.9437 0.428 Uiso 1 1 calc R . .
C306 C 0.5323(17) 0.0255(13) 0.8537(5) 0.378(14) Uani 1 1 d DU . .
H30L H 0.4654 -0.0122 0.8419 0.567 Uiso 1 1 calc R . .
H30M H 0.5704 -0.0095 0.8430 0.567 Uiso 1 1 calc R . .
H30N H 0.5449 0.0806 0.8299 0.567 Uiso 1 1 calc R . .

loop_
_atom_site_aniso_label
_atom_site_aniso_U_11
_atom_site_aniso_U_22
_atom_site_aniso_U_33
_atom_site_aniso_U_23
_atom_site_aniso_U_13
_atom_site_aniso_U_12
C201 0.145(10) 0.173(11) 0.121(8) 0.037(8) 0.058(7) -0.023(8)
C155 0.130(8) 0.143(9) 0.148(10) 0.023(8) 0.051(8) -0.008(7)
N16 0.131(6) 0.131(7) 0.127(6) 0.018(5) 0.046(5) 0.008(5)
C154 0.153(9) 0.235(13) 0.082(6) 0.020(7) 0.043(6) -0.038(9)
C153 0.116(6) 0.167(9) 0.059(5) 0.011(5) 0.024(4) -0.034(6)
C152 0.083(5) 0.095(6) 0.080(5) 0.012(4) 0.023(4) 0.012(4)
C127 0.074(4) 0.076(5) 0.071(4) 0.010(4) 0.017(3) 0.018(4)
N20 0.085(4) 0.101(5) 0.070(4) 0.009(3) 0.019(3) 0.010(3)
C200 0.058(4) 0.067(4) 0.073(4) 0.003(3) 0.009(3) -0.002(3)
C128 0.061(4) 0.094(5) 0.062(4) 0.003(4) 0.010(3) 0.002(3)
C125 0.070(4) 0.089(5) 0.065(4) 0.000(4) -0.001(3) 0.020(4)
C47 0.067(4) 0.065(4) 0.060(4) 0.013(3) 0.015(3) 0.024(3)
C46 0.068(4) 0.063(4) 0.050(3) 0.010(3) 0.012(3) 0.024(3)
C45 0.100(5) 0.069(4) 0.045(3) 0.005(3) 0.005(3) 0.048(4)
Pt1 0.06827(15) 0.06535(17) 0.03416(11) 0.00246(10) 0.00618(9) 0.03182(12)
C23 0.050(3) 0.056(4) 0.080(4) 0.010(3) 0.005(3) -0.005(3)
C26 0.064(4) 0.072(5) 0.085(5) 0.021(4) 0.009(3) 0.018(3)
Pt2 0.06233(15) 0.05758(16) 0.04736(13) 0.00380(10) 0.00777(10) 0.02872(12)
Si2 0.1098(14) 0.0819(13) 0.0377(8) 0.0078(8) 0.0211(8) 0.0183(11)
Si1 0.0780(13) 0.1167(17) 0.0860(14) 0.0409(13) 0.0315(10) 0.0283(12)
N7 0.071(3) 0.066(3) 0.036(2) 0.005(2) 0.010(2) 0.032(2)
C19 0.061(3) 0.078(4) 0.062(4) 0.007(3) 0.012(3) 0.037(3)
N6 0.062(3) 0.068(3) 0.039(2) 0.003(2) 0.006(2) 0.031(2)
N1 0.070(3) 0.067(3) 0.046(3) 0.005(2) 0.003(2) 0.034(3)
N2 0.071(3) 0.050(3) 0.052(3) 0.002(2) 0.009(2) 0.024(2)
C36 0.062(4) 0.086(5) 0.056(3) 0.005(3) 0.007(3) 0.028(3)
C11 0.062(3) 0.075(4) 0.050(3) 0.002(3) 0.005(3) 0.024(3)
C10 0.068(4) 0.081(4) 0.054(3) 0.008(3) 0.011(3) 0.035(3)
C33 0.081(4) 0.071(4) 0.038(3) 0.005(3) 0.008(3) 0.035(3)
C27 0.075(4) 0.062(4) 0.033(3) 0.008(2) 0.013(2) 0.033(3)
C7 0.071(4) 0.072(4) 0.050(3) 0.015(3) 0.012(3) 0.027(3)
C15 0.055(3) 0.080(4) 0.048(3) 0.011(3) -0.001(2) 0.005(3)
C12 0.044(3) 0.074(4) 0.056(3) -0.001(3) 0.006(2) 0.009(3)
C21 0.056(3) 0.060(4) 0.075(4) 0.007(3) 0.005(3) 0.020(3)
C20 0.065(4) 0.071(4) 0.068(4) 0.008(3) 0.009(3) 0.030(3)
C1 0.081(4) 0.063(4) 0.057(3) 0.007(3) 0.005(3) 0.035(3)
C25 0.054(3) 0.089(5) 0.072(4) 0.003(4) 0.015(3) 0.002(3)
C34 0.095(5) 0.083(5) 0.048(3) 0.021(3) 0.022(3) 0.031(4)
N4 0.102(4) 0.092(4) 0.072(4) 0.011(3) -0.002(3) 0.036(3)
C37 0.078(4) 0.087(5) 0.048(3) 0.008(3) 0.000(3) 0.030(3)
C22 0.079(5) 0.076(5) 0.090(5) -0.003(4) -0.006(4) 0.018(4)
C38 0.081(4) 0.068(4) 0.047(3) -0.003(3) -0.004(3) 0.019(3)
C14 0.074(4) 0.067(4) 0.057(3) -0.007(3) 0.005(3) 0.018(3)
C43 0.069(4) 0.085(5) 0.049(3) 0.001(3) -0.004(3) 0.030(4)
N8 0.101(5) 0.113(5) 0.067(4) 0.024(3) -0.010(3) 0.011(4)
C35 0.098(5) 0.090(5) 0.039(3) 0.009(3) 0.015(3) 0.028(4)
C16 0.108(5) 0.079(5) 0.062(4) -0.002(3) -0.002(4) 0.039(4)
C32 0.090(4) 0.076(4) 0.039(3) 0.015(3) 0.017(3) 0.036(4)
C2 0.073(4) 0.056(4) 0.054(3) -0.002(3) 0.008(3) 0.026(3)
C28 0.067(3) 0.069(4) 0.038(3) 0.002(3) 0.009(2) 0.035(3)
C29 0.071(4) 0.061(4) 0.036(3) 0.009(2) 0.010(2) 0.029(3)
C3 0.075(4) 0.060(4) 0.050(3) 0.002(3) 0.004(3) 0.028(3)
C17 0.066(4) 0.094(5) 0.055(4) 0.008(4) 0.005(3) -0.001(4)
C41 0.054(3) 0.073(4) 0.065(4) 0.022(3) -0.007(3) 0.000(3)
C13 0.070(4) 0.068(4) 0.063(4) 0.002(3) -0.001(3) 0.018(3)
C31 0.095(5) 0.085(5) 0.052(3) 0.020(3) 0.023(3) 0.024(4)
N5 0.096(4) 0.122(5) 0.060(4) 0.005(4) 0.007(3) -0.008(4)
N9 0.086(4) 0.170(7) 0.085(4) 0.027(4) 0.000(3) 0.047(5)
N3 0.081(4) 0.103(5) 0.084(4) 0.002(4) 0.020(3) 0.007(3)
C30 0.082(4) 0.076(4) 0.044(3) 0.005(3) 0.005(3) 0.020(3)
C24 0.056(4) 0.064(4) 0.085(5) 0.019(3) 0.007(3) 0.015(3)
C42 0.067(4) 0.076(4) 0.052(3) 0.005(3) -0.001(3) 0.015(3)
C6 0.067(4) 0.079(5) 0.072(4) 0.015(4) 0.015(3) 0.027(3)
C40 0.079(4) 0.080(5) 0.073(4) 0.020(4) -0.003(3) 0.010(4)
C44 0.084(5) 0.095(5) 0.080(5) 0.032(4) -0.010(4) 0.017(4)
C18 0.070(4) 0.129(7) 0.070(4) 0.030(4) 0.006(3) 0.012(4)
C39 0.083(5) 0.095(5) 0.061(4) 0.019(4) -0.010(3) 0.003(4)
C8 0.068(4) 0.087(5) 0.072(4) 0.024(4) 0.013(3) 0.014(4)
C4 0.075(4) 0.077(5) 0.069(4) 0.009(3) 0.002(3) 0.010(3)
C9 0.074(4) 0.111(6) 0.075(4) 0.031(4) 0.017(3) 0.018(4)
C5 0.077(4) 0.075(5) 0.085(5) 0.021(4) 0.018(4) 0.008(4)
Si5 0.0858(12) 0.0924(13) 0.0378(8) 0.0110(8) 0.0177(8) 0.0328(10)
C117 0.083(4) 0.072(4) 0.031(3) 0.002(3) 0.007(3) 0.043(3)
C118 0.079(4) 0.081(4) 0.036(3) -0.001(3) 0.003(3) 0.038(3)
C119 0.070(4) 0.068(4) 0.046(3) 0.002(3) 0.013(3) 0.024(3)
C106 0.099(5) 0.080(5) 0.052(3) -0.006(3) -0.001(3) 0.046(4)
C105 0.086(4) 0.070(4) 0.055(3) 0.009(3) 0.014(3) 0.043(4)
C116 0.086(4) 0.072(4) 0.036(3) -0.004(3) 0.006(3) 0.033(3)
N10 0.087(4) 0.097(5) 0.134(6) 0.031(4) 0.015(4) 0.029(4)
C114 0.077(4) 0.104(6) 0.068(4) 0.018(4) 0.018(3) 0.007(4)
C107 0.077(4) 0.081(5) 0.057(4) -0.004(3) 0.001(3) 0.022(3)
C115 0.089(4) 0.102(5) 0.039(3) 0.005(3) 0.011(3) 0.035(4)
C103 0.083(4) 0.080(5) 0.057(4) 0.002(3) 0.001(3) 0.037(4)
C120 0.117(6) 0.090(5) 0.052(4) 0.012(3) 0.031(4) 0.016(4)
C104 0.095(5) 0.088(5) 0.055(4) 0.007(3) 0.009(3) 0.040(4)
C108 0.133(8) 0.155(9) 0.049(5) 0.004(5) 0.006(4) -0.025(7)
C133 0.092(5) 0.111(6) 0.112(6) 0.004(5) 0.026(5) 0.028(5)
C112 0.087(6) 0.147(9) 0.138(8) 0.067(7) 0.047(6) 0.041(6)
C122 0.077(5) 0.169(9) 0.078(5) 0.023(5) -0.004(4) 0.048(5)
C113 0.087(6) 0.156(9) 0.091(5) 0.032(5) 0.036(4) 0.031(6)
C111 0.067(5) 0.098(6) 0.147(8) 0.047(6) 0.017(5) 0.020(4)
C110 0.086(5) 0.168(10) 0.086(6) 0.054(6) -0.005(4) 0.008(6)
C109 0.125(8) 0.198(13) 0.057(5) 0.040(7) -0.001(5) -0.019(8)
C130 0.150(8) 0.346(16) 0.093(6) 0.102(8) 0.054(6) 0.161(10)
C123 0.113(7) 0.165(9) 0.080(5) 0.029(6) -0.013(5) 0.054(7)
C132 0.103(6) 0.102(6) 0.140(7) 0.037(5) 0.031(5) 0.029(5)
C129 0.190(9) 0.132(8) 0.083(6) -0.009(5) 0.058(6) 0.042(7)
C121 0.223(11) 0.149(8) 0.106(7) 0.029(6) 0.066(7) 0.108(8)
C124 0.153(9) 0.133(8) 0.119(8) 0.059(6) -0.011(7) 0.050(7)
C101 0.239(13) 0.140(9) 0.199(11) 0.086(8) 0.132(10) 0.078(9)
C102 0.109(8) 0.48(2) 0.223(13) 0.211(15) 0.081(8) 0.140(12)
C100 0.278(15) 0.177(11) 0.107(8) -0.033(8) 0.089(9) -0.034(10)
C151 0.159(8) 0.111(7) 0.080(5) 0.013(5) 0.005(5) -0.026(6)
C150 0.150(8) 0.115(7) 0.116(7) 0.014(6) 0.046(6) 0.022(6)
Si4 0.0837(12) 0.0804(13) 0.0605(10) 0.0037(9) 0.0155(9) 0.0202(10)
C131 0.100(6) 0.141(8) 0.085(5) -0.018(5) 0.018(4) 0.006(5)
C300 0.217(17) 0.205(17) 0.28(2) 0.110(14) 0.111(14) 0.166(15)
C301 0.30(2) 0.195(16) 0.36(3) 0.137(18) 0.17(2) 0.187(17)
C302 0.175(14) 0.196(16) 0.49(3) 0.121(19) 0.099(18) 0.091(12)
C304 0.31(2) 0.25(2) 0.50(3) -0.05(3) -0.05(3) 0.227(18)
C305 0.35(3) 0.36(3) 0.41(3) -0.03(2) -0.06(2) 0.248(19)
C306 0.49(3) 0.29(2) 0.43(3) -0.11(2) -0.05(3) 0.29(2)

loop_
_atom_type_symbol
_atom_type_description
_atom_type_scat_dispersion_real
_atom_type_scat_dispersion_imag
_atom_type_scat_source
C C 0.0033 0.0016 'International Tables Vol C Tables 4.2.6.8 and 6.1.1.4'
N N 0.0061 0.0033 'International Tables Vol C Tables 4.2.6.8 and 6.1.1.4'
Si Si 0.0817 0.0704 'International Tables Vol C Tables 4.2.6.8 and 6.1.1.4'
Pt Pt -1.7033 8.3905 'International Tables Vol C Tables 4.2.6.8 and 6.1.1.4'
H H 0.0000 0.0000 'International Tables Vol C Tables 4.2.6.8 and 6.1.1.4'

loop_
_geom_angle_atom_site_label_1
_geom_angle_atom_site_label_2
_geom_angle_atom_site_label_3
_geom_angle
_geom_angle_site_symmetry_1
_geom_angle_site_symmetry_3
_geom_angle_publ_flag
C154 C201 C155 118.2(9) . . ?
C154 C201 H201 120.9 . . ?
C155 C201 H201 120.9 . . ?
C201 C155 N16 120.8(9) . . ?
C201 C155 H155 119.6 . . ?
N16 C155 H155 119.6 . . ?
C152 N16 C155 116.9(8) . . ?
C201 C154 C153 121.7(10) . . ?
C201 C154 H154 119.1 . . ?
C153 C154 H154 119.1 . . ?
C152 C153 C154 121.4(8) . . ?
C152 C153 H153 119.3 . . ?
C154 C153 H153 119.3 . . ?
C153 C152 N16 120.9(7) . . ?
C153 C152 C127 122.7(7) . . ?
N16 C152 C127 116.4(7) . . ?
C200 C127 N20 120.7(6) . . ?
C200 C127 C152 122.2(6) . . ?
N20 C127 C152 117.0(6) . . ?
C127 N20 C128 118.6(6) . . ?
C127 C200 C125 120.5(6) . . ?
C127 C200 H200 119.7 . . ?
C125 C200 H200 119.7 . . ?
N20 C128 C47 122.8(6) . . ?
N20 C128 H128 118.6 . . ?
C47 C128 H128 118.6 . . ?
C200 C125 C47 123.0(6) . . ?
C200 C125 H125 118.5 . . ?
C47 C125 H125 118.5 . . ?
C128 C47 C125 114.3(5) . . ?
C128 C47 C46 121.5(6) . . ?
C125 C47 C46 124.3(6) . . ?
C45 C46 C47 177.1(7) . . ?
C46 C45 Pt1 172.5(6) . . ?
C45 Pt1 C36 92.7(2) . . ?
C45 Pt1 N7 172.8(2) . . ?
C36 Pt1 N7 94.4(2) . . ?
C45 Pt1 N6 94.4(2) . . ?
C36 Pt1 N6 170.2(2) . . ?
N7 Pt1 N6 78.78(17) . . ?
C24 C23 C22 119.0(6) . . ?
C24 C23 H23 120.5 . . ?
C22 C23 H23 120.5 . . ?
C114 C26 N10 123.5(6) . . ?
C114 C26 C24 120.5(6) . . ?
N10 C26 C24 115.9(7) . . ?
C19 Pt2 C10 91.5(2) . . ?
C19 Pt2 N2 172.0(2) . . ?
C10 Pt2 N2 96.5(2) . . ?
C19 Pt2 N1 93.5(2) . . ?
C10 Pt2 N1 174.5(2) . . ?
N2 Pt2 N1 78.55(18) . . ?
C121 Si2 C120 110.4(4) . . ?
C121 Si2 C35 107.7(4) . . ?
C120 Si2 C35 109.1(3) . . ?
C121 Si2 C151 110.8(5) . . ?
C120 Si2 C151 112.3(4) . . ?
C35 Si2 C151 106.3(3) . . ?
C102 Si1 C101 112.4(6) . . ?
C102 Si1 C9 106.5(4) . . ?
C101 Si1 C9 109.3(4) . . ?
C102 Si1 C100 110.8(7) . . ?
C101 Si1 C100 107.0(6) . . ?
C9 Si1 C100 110.8(4) . . ?
C33 N7 C29 117.7(5) . . ?
C33 N7 Pt1 126.9(4) . . ?
C29 N7 Pt1 115.3(3) . . ?
C20 C19 Pt2 170.1(6) . . ?
C28 N6 C27 119.3(5) . . ?
C28 N6 Pt1 115.7(3) . . ?
C27 N6 Pt1 124.7(4) . . ?
C1 N1 C2 120.7(5) . . ?
C1 N1 Pt2 124.5(4) . . ?
C2 N1 Pt2 114.8(4) . . ?
C3 N2 C7 120.3(5) . . ?
C3 N2 Pt2 114.2(4) . . ?
C7 N2 Pt2 125.5(4) . . ?
C37 C36 Pt1 168.0(6) . . ?
C10 C11 C12 173.6(7) . . ?
C11 C10 Pt2 175.4(6) . . ?
N7 C33 C32 124.0(6) . . ?
N7 C33 H33 118.0 . . ?
C32 C33 H33 118.0 . . ?
N6 C27 C117 122.1(6) . . ?
N6 C27 H27 119.0 . . ?
C117 C27 H27 119.0 . . ?
N2 C7 C6 120.4(6) . . ?
N2 C7 H7 119.8 . . ?
C6 C7 H7 119.8 . . ?
N4 C15 C14 122.2(5) . . ?
N4 C15 C17 116.4(6) . . ?
C14 C15 C17 121.4(6) . . ?
C16 C12 C13 116.0(6) . . ?
C16 C12 C11 121.8(6) . . ?
C13 C12 C11 122.2(6) . . ?
C25 C21 C22 116.1(6) . . ?
C25 C21 C20 121.6(6) . . ?
C22 C21 C20 122.3(6) . . ?
C19 C20 C21 176.1(7) . . ?
N1 C1 C105 122.4(6) . . ?
N1 C1 H1 118.8 . . ?
C105 C1 H1 118.8 . . ?
N3 C25 C21 122.5(6) . . ?
N3 C25 H25 118.8 . . ?
C21 C25 H25 118.8 . . ?
C35 C34 C32 176.7(7) . . ?
C15 N4 C16 117.9(6) . . ?
C36 C37 C38 173.4(7) . . ?
C23 C22 C21 121.3(7) . . ?
C23 C22 H22 119.4 . . ?
C21 C22 H22 119.4 . . ?
C39 C38 C40 115.9(6) . . ?
C39 C38 C37 121.9(6) . . ?
C40 C38 C37 122.1(6) . . ?
C15 C14 C13 118.6(6) . . ?
C15 C14 H14 120.7 . . ?
C13 C14 H14 120.7 . . ?
C44 C43 N9 122.3(6) . . ?
C44 C43 C42 120.2(6) . . ?
N9 C43 C42 117.4(6) . . ?
C42 N8 C39 118.3(6) . . ?
C34 C35 Si2 175.3(6) . . ?
N4 C16 C12 124.7(6) . . ?
N4 C16 H16 117.6 . . ?
C12 C16 H16 117.6 . . ?
C33 C32 C31 118.3(5) . . ?
C33 C32 C34 119.0(6) . . ?
C31 C32 C34 122.5(6) . . ?
N1 C2 C107 119.1(5) . . ?
N1 C2 C3 115.9(5) . . ?
C107 C2 C3 125.0(6) . . ?
N6 C28 C119 122.1(5) . . ?
N6 C28 C29 114.9(5) . . ?
C119 C28 C29 123.0(5) . . ?
C30 C29 N7 120.9(5) . . ?
C30 C29 C28 124.2(5) . . ?
N7 C29 C28 114.8(5) . . ?
N2 C3 C4 120.4(5) . . ?
N2 C3 C2 116.5(5) . . ?
C4 C3 C2 123.1(6) . . ?
N5 C17 C18 122.0(7) . . ?
N5 C17 C15 117.2(7) . . ?
C18 C17 C15 120.8(7) . . ?
C42 C41 C40 120.6(6) . . ?
C42 C41 H41 119.7 . . ?
C40 C41 H41 119.7 . . ?
C14 C13 C12 120.5(6) . . ?
C14 C13 H13 119.8 . . ?
C12 C13 H13 119.8 . . ?
C30 C31 C32 117.9(6) . . ?
C30 C31 H31 121.1 . . ?
C32 C31 H31 121.1 . . ?
C17 N5 C108 116.7(8) . . ?
C43 N9 C122 117.0(7) . . ?
C25 N3 C24 119.0(6) . . ?
C29 C30 C31 121.2(6) . . ?
C29 C30 H30 119.4 . . ?
C31 C30 H30 119.4 . . ?
C23 C24 N3 122.1(6) . . ?
C23 C24 C26 118.9(6) . . ?
N3 C24 C26 118.9(6) . . ?
C41 C42 N8 121.1(6) . . ?
C41 C42 C43 120.3(6) . . ?
N8 C42 C43 118.7(6) . . ?
C5 C6 C7 118.3(6) . . ?
C5 C6 C8 119.5(6) . . ?
C7 C6 C8 122.2(6) . . ?
C41 C40 C38 121.7(6) . . ?
C41 C40 H40 119.2 . . ?
C38 C40 H40 119.2 . . ?
C43 C44 C124 119.1(7) . . ?
C43 C44 H44 120.4 . . ?
C124 C44 H44 120.4 . . ?
C17 C18 C110 119.4(9) . . ?
C17 C18 H18 120.3 . . ?
C110 C18 H18 120.3 . . ?
C38 C39 N8 122.5(6) . . ?
C38 C39 H39 118.8 . . ?
N8 C39 H39 118.8 . . ?
C9 C8 C6 171.5(8) . . ?
C3 C4 C5 120.5(6) . . ?
C3 C4 H4 119.8 . . ?
C5 C4 H4 119.8 . . ?
C8 C9 Si1 170.2(7) . . ?
C4 C5 C6 120.1(6) . . ?
C4 C5 H5 120.0 . . ?
C6 C5 H5 120.0 . . ?
C129 Si5 C130 111.7(5) . . ?
C129 Si5 C150 108.6(4) . . ?
C130 Si5 C150 112.0(5) . . ?
C129 Si5 C115 108.4(3) . . ?
C130 Si5 C115 109.0(3) . . ?
C150 Si5 C115 107.0(4) . . ?
C27 C117 C118 118.0(5) . . ?
C27 C117 C116 119.6(6) . . ?
C118 C117 C116 122.4(5) . . ?
C119 C118 C117 119.9(5) . . ?
C119 C118 H118 120.0 . . ?
C117 C118 H118 120.0 . . ?
C28 C119 C118 118.6(5) . . ?
C28 C119 H119 120.7 . . ?
C118 C119 H119 120.7 . . ?
C107 C106 C105 119.1(6) . . ?
C107 C106 H106 120.4 . . ?
C105 C106 H106 120.4 . . ?
C1 C105 C106 117.8(6) . . ?
C1 C105 C103 120.2(6) . . ?
C106 C105 C103 122.0(6) . . ?
C115 C116 C117 177.7(7) . . ?
C26 N10 C111 114.7(7) . . ?
C113 C114 C26 118.7(7) . . ?
C113 C114 H114 120.7 . . ?
C26 C114 H114 120.7 . . ?
C106 C107 C2 120.8(6) . . ?
C106 C107 H107 119.6 . . ?
C2 C107 H107 119.6 . . ?
C116 C115 Si5 178.1(7) . . ?
C104 C103 C105 178.5(7) . . ?
Si2 C120 H12A 109.5 . . ?
Si2 C120 H12B 109.5 . . ?
H12A C120 H12B 109.5 . . ?
Si2 C120 H12C 109.5 . . ?
H12A C120 H12C 109.5 . . ?
H12B C120 H12C 109.5 . . ?
C103 C104 Si4 177.9(7) . . ?
C109 C108 N5 124.8(10) . . ?
C109 C108 H108 117.6 . . ?
N5 C108 H108 117.6 . . ?
Si4 C133 H13A 109.5 . . ?
Si4 C133 H13B 109.5 . . ?
H13A C133 H13B 109.5 . . ?
Si4 C133 H13C 109.5 . . ?
H13A C133 H13C 109.5 . . ?
H13B C133 H13C 109.5 . . ?
C111 C112 C113 118.7(8) . . ?
C111 C112 H112 120.6 . . ?
C113 C112 H112 120.6 . . ?
C123 C122 N9 121.5(8) . . ?
C123 C122 H122 119.2 . . ?
N9 C122 H122 119.2 . . ?
C114 C113 C112 121.5(9) . . ?
C114 C113 H113 119.2 . . ?
C112 C113 H113 119.2 . . ?
C112 C111 N10 122.8(8) . . ?
C112 C111 H111 118.6 . . ?
N10 C111 H111 118.6 . . ?
C109 C110 C18 119.8(10) . . ?
C109 C110 H110 120.1 . . ?
C18 C110 H110 120.1 . . ?
C108 C109 C110 117.2(9) . . ?
C108 C109 H109 121.4 . . ?
C110 C109 H109 121.4 . . ?
Si5 C130 H13D 109.5 . . ?
Si5 C130 H13E 109.5 . . ?
H13D C130 H13E 109.5 . . ?
Si5 C130 H13F 109.5 . . ?
H13D C130 H13F 109.5 . . ?
H13E C130 H13F 109.5 . . ?
C122 C123 C124 118.7(8) . . ?
C122 C123 H123 120.6 . . ?
C124 C123 H123 120.6 . . ?
Si4 C132 H13G 109.5 . . ?
Si4 C132 H13H 109.5 . . ?
H13G C132 H13H 109.5 . . ?
Si4 C132 H13I 109.5 . . ?
H13G C132 H13I 109.5 . . ?
H13H C132 H13I 109.5 . . ?
Si5 C129 H12D 109.5 . . ?
Si5 C129 H12E 109.5 . . ?
H12D C129 H12E 109.5 . . ?
Si5 C129 H12F 109.5 . . ?
H12D C129 H12F 109.5 . . ?
H12E C129 H12F 109.5 . . ?
Si2 C121 H12G 109.5 . . ?
Si2 C121 H12H 109.5 . . ?
H12G C121 H12H 109.5 . . ?
Si2 C121 H12I 109.5 . . ?
H12G C121 H12I 109.5 . . ?
H12H C121 H12I 109.5 . . ?
C123 C124 C44 121.2(9) . . ?
C123 C124 H124 119.4 . . ?
C44 C124 H124 119.4 . . ?
Si1 C101 H10A 109.5 . . ?
Si1 C101 H10B 109.5 . . ?
H10A C101 H10B 109.5 . . ?
Si1 C101 H10C 109.5 . . ?
H10A C101 H10C 109.5 . . ?
H10B C101 H10C 109.5 . . ?
Si1 C102 H10D 109.5 . . ?
Si1 C102 H10E 109.5 . . ?
H10D C102 H10E 109.5 . . ?
Si1 C102 H10F 109.5 . . ?
H10D C102 H10F 109.5 . . ?
H10E C102 H10F 109.5 . . ?
Si1 C100 H10G 109.5 . . ?
Si1 C100 H10H 109.5 . . ?
H10G C100 H10H 109.5 . . ?
Si1 C100 H10I 109.5 . . ?
H10G C100 H10I 109.5 . . ?
H10H C100 H10I 109.5 . . ?
Si2 C151 H15A 109.5 . . ?
Si2 C151 H15B 109.5 . . ?
H15A C151 H15B 109.5 . . ?
Si2 C151 H15C 109.5 . . ?
H15A C151 H15C 109.5 . . ?
H15B C151 H15C 109.5 . . ?
Si5 C150 H15D 109.5 . . ?
Si5 C150 H15E 109.5 . . ?
H15D C150 H15E 109.5 . . ?
Si5 C150 H15F 109.5 . . ?
H15D C150 H15F 109.5 . . ?
H15E C150 H15F 109.5 . . ?
C133 Si4 C104 107.9(3) . . ?
C133 Si4 C131 112.5(4) . . ?
C104 Si4 C131 106.5(4) . . ?
C133 Si4 C132 110.3(4) . . ?
C104 Si4 C132 108.2(3) . . ?
C131 Si4 C132 111.1(4) . . ?
Si4 C131 H13J 109.5 . . ?
Si4 C131 H13K 109.5 . . ?
H13J C131 H13K 109.5 . . ?
Si4 C131 H13L 109.5 . . ?
H13J C131 H13L 109.5 . . ?
H13K C131 H13L 109.5 . . ?
C300 C300 C301 108.4(18) 2_667 . ?
C300 C300 H30C 110.0 2_667 . ?
C301 C300 H30C 110.0 . . ?
C300 C300 H30D 110.0 2_667 . ?
C301 C300 H30D 110.0 . . ?
H30C C300 H30D 108.4 . . ?
C300 C301 C302 118.1(16) . . ?
C300 C301 H30A 107.8 . . ?
C302 C301 H30A 107.8 . . ?
C300 C301 H30B 107.8 . . ?
C302 C301 H30B 107.8 . . ?
H30A C301 H30B 107.1 . . ?
C301 C302 H30E 109.5 . . ?
C301 C302 H30F 109.5 . . ?
H30E C302 H30F 109.5 . . ?
C301 C302 H30G 109.5 . . ?
H30E C302 H30G 109.5 . . ?
H30F C302 H30G 109.5 . . ?
C304 C304 C305 111.2(10) 2_657 . ?
C304 C304 H30H 109.4 2_657 . ?
C305 C304 H30H 109.4 . . ?
C304 C304 H30I 109.4 2_657 . ?
C305 C304 H30I 109.4 . . ?
H30H C304 H30I 108.0 . . ?
C306 C305 C304 111.8(10) . . ?
C306 C305 H30J 109.3 . . ?
C304 C305 H30J 109.3 . . ?
C306 C305 H30K 109.3 . . ?
C304 C305 H30K 109.3 . . ?
H30J C305 H30K 107.9 . . ?
C305 C306 H30L 109.5 . . ?
C305 C306 H30M 109.5 . . ?
H30L C306 H30M 109.5 . . ?
C305 C306 H30N 109.5 . . ?
H30L C306 H30N 109.5 . . ?
H30M C306 H30N 109.5 . . ?

loop_
_geom_bond_atom_site_label_1
_geom_bond_atom_site_label_2
_geom_bond_distance
_geom_bond_site_symmetry_2
_geom_bond_publ_flag
C201 C154 1.334(12) . ?
C201 C155 1.382(13) . ?
C201 H201 0.9300 . ?
C155 N16 1.401(11) . ?
C155 H155 0.9300 . ?
N16 C152 1.375(10) . ?
C154 C153 1.337(10) . ?
C154 H154 0.9300 . ?
C153 C152 1.327(10) . ?
C153 H153 0.9300 . ?
C152 C127 1.478(9) . ?
C127 C200 1.324(8) . ?
C127 N20 1.358(8) . ?
N20 C128 1.361(7) . ?
C200 C125 1.331(8) . ?
C200 H200 0.9300 . ?
C128 C47 1.382(8) . ?
C128 H128 0.9300 . ?
C125 C47 1.392(8) . ?
C125 H125 0.9300 . ?
C47 C46 1.421(8) . ?
C46 C45 1.203(8) . ?
C45 Pt1 1.956(7) . ?
Pt1 C36 1.971(5) . ?
Pt1 N7 2.063(5) . ?
Pt1 N6 2.079(4) . ?
C23 C24 1.327(8) . ?
C23 C22 1.385(9) . ?
C23 H23 0.9300 . ?
C26 C114 1.353(9) . ?
C26 N10 1.368(9) . ?
C26 C24 1.507(9) . ?
Pt2 C19 1.947(6) . ?
Pt2 C10 1.983(6) . ?
Pt2 N2 2.087(5) . ?
Pt2 N1 2.091(5) . ?
Si2 C121 1.829(8) . ?
Si2 C120 1.829(6) . ?
Si2 C35 1.843(6) . ?
Si2 C151 1.856(8) . ?
Si1 C102 1.792(9) . ?
Si1 C101 1.798(9) . ?
Si1 C9 1.847(7) . ?
Si1 C100 1.850(10) . ?
N7 C33 1.331(6) . ?
N7 C29 1.365(7) . ?
C19 C20 1.193(8) . ?
N6 C28 1.335(7) . ?
N6 C27 1.345(6) . ?
N1 C1 1.336(7) . ?
N1 C2 1.344(7) . ?
N2 C3 1.352(7) . ?
N2 C7 1.364(7) . ?
C36 C37 1.199(6) . ?
C11 C10 1.178(7) . ?
C11 C12 1.438(7) . ?
C33 C32 1.369(8) . ?
C33 H33 0.9300 . ?
C27 C117 1.384(8) . ?
C27 H27 0.9300 . ?
C7 C6 1.399(8) . ?
C7 H7 0.9300 . ?
C15 N4 1.337(8) . ?
C15 C14 1.380(8) . ?
C15 C17 1.478(8) . ?
C12 C16 1.369(8) . ?
C12 C13 1.399(8) . ?
C21 C25 1.381(8) . ?
C21 C22 1.389(9) . ?
C21 C20 1.447(8) . ?
C1 C105 1.382(8) . ?
C1 H1 0.9300 . ?
C25 N3 1.349(7) . ?
C25 H25 0.9300 . ?
C34 C35 1.190(7) . ?
C34 C32 1.452(7) . ?
N4 C16 1.352(8) . ?
C37 C38 1.435(7) . ?
C22 H22 0.9300 . ?
C38 C39 1.362(8) . ?
C38 C40 1.390(8) . ?
C14 C13 1.387(7) . ?
C14 H14 0.9300 . ?
C43 C44 1.305(8) . ?
C43 N9 1.374(8) . ?
C43 C42 1.479(7) . ?
N8 C42 1.348(8) . ?
N8 C39 1.374(8) . ?
C16 H16 0.9300 . ?
C32 C31 1.388(9) . ?
C2 C107 1.384(8) . ?
C2 C3 1.454(7) . ?
C28 C119 1.379(7) . ?
C28 C29 1.492(6) . ?
C29 C30 1.357(8) . ?
C3 C4 1.364(8) . ?
C17 N5 1.336(9) . ?
C17 C18 1.355(10) . ?
C41 C42 1.334(8) . ?
C41 C40 1.336(8) . ?
C41 H41 0.9300 . ?
C13 H13 0.9300 . ?
C31 C30 1.379(7) . ?
C31 H31 0.9300 . ?
N5 C108 1.370(9) . ?
N9 C122 1.378(8) . ?
N3 C24 1.356(8) . ?
C30 H30 0.9300 . ?
C6 C5 1.381(9) . ?
C6 C8 1.442(8) . ?
C40 H40 0.9300 . ?
C44 C124 1.373(10) . ?
C44 H44 0.9300 . ?
C18 C110 1.404(10) . ?
C18 H18 0.9300 . ?
C39 H39 0.9300 . ?
C8 C9 1.190(8) . ?
C4 C5 1.370(8) . ?
C4 H4 0.9300 . ?
C5 H5 0.9300 . ?
Si5 C129 1.817(8) . ?
Si5 C130 1.828(8) . ?
Si5 C150 1.829(8) . ?
Si5 C115 1.845(6) . ?
C117 C118 1.387(8) . ?
C117 C116 1.440(7) . ?
C118 C119 1.381(7) . ?
C118 H118 0.9300 . ?
C119 H119 0.9300 . ?
C106 C107 1.377(8) . ?
C106 C105 1.386(9) . ?
C106 H106 0.9300 . ?
C105 C103 1.445(8) . ?
C116 C115 1.177(7) . ?
N10 C111 1.405(10) . ?
C114 C113 1.340(9) . ?
C114 H114 0.9300 . ?
C107 H107 0.9300 . ?
C103 C104 1.170(8) . ?
C120 H12A 0.9600 . ?
C120 H12B 0.9600 . ?
C120 H12C 0.9600 . ?
C104 Si4 1.850(7) . ?
C108 C109 1.351(14) . ?
C108 H108 0.9300 . ?
C133 Si4 1.844(7) . ?
C133 H13A 0.9600 . ?
C133 H13B 0.9600 . ?
C133 H13C 0.9600 . ?
C112 C111 1.334(11) . ?
C112 C113 1.366(12) . ?
C112 H112 0.9300 . ?
C122 C123 1.339(11) . ?
C122 H122 0.9300 . ?
C113 H113 0.9300 . ?
C111 H111 0.9300 . ?
C110 C109 1.354(14) . ?
C110 H110 0.9300 . ?
C109 H109 0.9300 . ?
C130 H13D 0.9600 . ?
C130 H13E 0.9600 . ?
C130 H13F 0.9600 . ?
C123 C124 1.348(11) . ?
C123 H123 0.9300 . ?
C132 Si4 1.870(7) . ?
C132 H13G 0.9600 . ?
C132 H13H 0.9600 . ?
C132 H13I 0.9600 . ?
C129 H12D 0.9600 . ?
C129 H12E 0.9600 . ?
C129 H12F 0.9600 . ?
C121 H12G 0.9600 . ?
C121 H12H 0.9600 . ?
C121 H12I 0.9600 . ?
C124 H124 0.9300 . ?
C101 H10A 0.9600 . ?
C101 H10B 0.9600 . ?
C101 H10C 0.9600 . ?
C102 H10D 0.9600 . ?
C102 H10E 0.9600 . ?
C102 H10F 0.9600 . ?
C100 H10G 0.9600 . ?
C100 H10H 0.9600 . ?
C100 H10I 0.9600 . ?
C151 H15A 0.9600 . ?
C151 H15B 0.9600 . ?
C151 H15C 0.9600 . ?
C150 H15D 0.9600 . ?
C150 H15E 0.9600 . ?
C150 H15F 0.9600 . ?
Si4 C131 1.858(7) . ?
C131 H13J 0.9600 . ?
C131 H13K 0.9600 . ?
C131 H13L 0.9600 . ?
C300 C300 1.45(3) 2_667 ?
C300 C301 1.540(10) . ?
C300 H30C 0.9700 . ?
C300 H30D 0.9700 . ?
C301 C302 1.542(9) . ?
C301 H30A 0.9700 . ?
C301 H30B 0.9700 . ?
C302 H30E 0.9600 . ?
C302 H30F 0.9600 . ?
C302 H30G 0.9600 . ?
C304 C304 1.516(10) 2_657 ?
C304 C305 1.533(10) . ?
C304 H30H 0.9700 . ?
C304 H30I 0.9700 . ?
C305 C306 1.512(9) . ?
C305 H30J 0.9700 . ?
C305 H30K 0.9700 . ?
C306 H30L 0.9600 . ?
C306 H30M 0.9600 . ?
C306 H30N 0.9600 . ?
